data_1544505
loop_
_publ_author_name
'Jiang, H.'
'Kumada, N.'
'Yonesaki, Y.'
'Takei, T.'
'Kinomura, N.'

_publ_section_title
;
 Hydrothermal synthesis of a new perovskite-type bismuth oxide:
 Ba0.96Bi0.86O2.59(OH)0.41
;
_journal_name_full 'Journal of the Ceramic Society of Japan'
_journal_page_first 214
_journal_page_last 216
_journal_volume 117
_journal_year 2009
_chemical_formula_sum 'Ba0.96 Bi0.86 H0.41 O3'
_chemical_name_common Ba0.96Bi0.86O2.59(OH)0.41
_space_group_IT_number 221
_space_group_name_H-M_alt 'P m -3 m'
_symmetry_space_group_name_Hall '-P 4 2 3'
_symmetry_space_group_name_H-M 'P m -3 m'
_cell_angle_alpha 90
_cell_angle_beta 90
_cell_angle_gamma 90
_cell_formula_units_Z 1
_cell_length_a 4.2995(5)
_cell_length_b 4.2995(5)
_cell_length_c 4.2995(5)
_cell_volume 79.479(16)
_cod_data_source_file BaBiO3.cif
_cod_data_source_block BaBiO3
_cod_original_formula_sum 'Ba0.96 Bi0.86 O3 H0.41'
_cod_database_code 1544505

loop_
_space_group_symop_operation_xyz
'x, y, z'
'-x, -y, -z'
'-x, -y, z'
'x, y, -z'
'-x, y, -z'
'x, -y, z'
'x, -y, -z'
'-x, y, z'
'z, x, y'
'-z, -x, -y'
'z, -x, -y'
'-z, x, y'
'-z, -x, y'
'z, x, -y'
'-z, x, -y'
'z, -x, y'
'y, z, x'
'-y, -z, -x'
'-y, z, -x'
'y, -z, x'
'y, -z, -x'
'-y, z, x'
'-y, -z, x'
'y, z, -x'
'y, x, -z'
'-y, -x, z'
'-y, -x, -z'
'y, x, z'
'y, -x, z'
'-y, x, -z'
'-y, x, z'
'y, -x, -z'
'x, z, -y'
'-x, -z, y'
'-x, z, y'
'x, -z, -y'
'-x, -z, -y'
'x, z, y'
'x, -z, y'
'-x, z, -y'
'z, y, -x'
'-z, -y, x'
'z, -y, x'
'-z, y, -x'
'-z, y, x'
'z, -y, -x'
'-z, -y, -x'
'z, y, x'

loop_
_atom_site_label
_atom_site_occupancy
_atom_site_fract_x
_atom_site_fract_y
_atom_site_fract_z
_atom_site_adp_type
_atom_site_B_iso_or_equiv
_atom_site_type_symbol
Ba 0.9600 0.000000 0.000000 0.000000 Biso 1.430000 Ba
Bi 0.8600 0.500000 0.500000 0.500000 Biso 0.386000 Bi
O 1.0 0.500000 0.500000 0.000000 Biso 2.800000 O
